data_7003894
loop_
_publ_author_name
'Dorsey, Christopher L.'
'Jewula, Pawel'
'Hudnall, Todd W.'
'Hoefelmeyer, James D.'
'Taylor, Thomas J.'
'Honesty, Nicole R.'
'Chiu, Ching-Wen'
'Schulte, Marcus'
'Gabba\"i, Fran\,cois P.'

_publ_section_title
;
 Fluoride ion complexation by a B2/Hg heteronuclear tridentate lewis
 acid
;
_journal_issue 33
_journal_name_full 'Dalton Transactions'
_journal_page_first 4442
_journal_page_last 4450
_journal_paper_doi 10.1039/b801040d
_journal_year 2008
_chemical_formula_moiety 1-{Mes2B}-8-{HgCl}C10H6
_chemical_formula_sum 'C34 H34 B Cl Hg'
_chemical_formula_weight 689.46
_chemical_name_systematic
;
?
;
_space_group_IT_number 14
_symmetry_cell_setting monoclinic
_symmetry_space_group_name_Hall '-P 2yn'
_symmetry_space_group_name_H-M 'P 1 21/n 1'
_atom_sites_solution_hydrogens geom
_atom_sites_solution_primary direct
_atom_sites_solution_secondary difmap
_audit_creation_method SHELXL-97
_cell_angle_alpha 90.00
_cell_angle_beta 97.443(2)
_cell_angle_gamma 90.00
_cell_formula_units_Z 8
_cell_length_a 13.9211(17)
_cell_length_b 18.702(2)
_cell_length_c 22.471(3)
_cell_measurement_reflns_used 5087
_cell_measurement_temperature 293(2)
_cell_measurement_theta_max 56.075
_cell_measurement_theta_min 4.723
_cell_volume 5801.1(12)
_computing_cell_refinement 'Bruker SMART'
_computing_data_collection 'Bruker SMART'
_computing_data_reduction 'Bruker SHELXTL'
_computing_molecular_graphics 'Bruker SHELXTL'
_computing_publication_material 'Bruker SHELXTL'
_computing_structure_refinement 'SHELXL-97 (Sheldrick, 1997)'
_computing_structure_solution 'SHELXS-97 (Sheldrick, 1990)'
_diffrn_ambient_temperature 293(2)
_diffrn_measured_fraction_theta_full 1.000
_diffrn_measured_fraction_theta_max 1.000
_diffrn_measurement_device_type 'CCD area detector'
_diffrn_measurement_method 'phi and omega scans'
_diffrn_radiation_monochromator graphite
_diffrn_radiation_source 'fine-focus sealed tube'
_diffrn_radiation_type MoK\a
_diffrn_radiation_wavelength 0.71073
_diffrn_reflns_av_R_equivalents 0.0472
_diffrn_reflns_av_sigmaI/netI 0.0553
_diffrn_reflns_limit_h_max 16
_diffrn_reflns_limit_h_min -16
_diffrn_reflns_limit_k_max 18
_diffrn_reflns_limit_k_min -22
_diffrn_reflns_limit_l_max 23
_diffrn_reflns_limit_l_min -26
_diffrn_reflns_number 39001
_diffrn_reflns_theta_full 25.00
_diffrn_reflns_theta_max 25.00
_diffrn_reflns_theta_min 1.42
_exptl_absorpt_coefficient_mu 5.419
_exptl_absorpt_correction_T_max 0.5092
_exptl_absorpt_correction_T_min 0.3713
_exptl_absorpt_correction_type empirical
_exptl_absorpt_process_details psi-scan
_exptl_crystal_colour colorless
_exptl_crystal_density_diffrn 1.579
_exptl_crystal_density_method 'not measured'
_exptl_crystal_description block
_exptl_crystal_F_000 2720
_exptl_crystal_size_max 0.41
_exptl_crystal_size_mid 0.29
_exptl_crystal_size_min 0.24
_refine_diff_density_max 3.597
_refine_diff_density_min -1.521
_refine_diff_density_rms 0.249
_refine_ls_extinction_method none
_refine_ls_goodness_of_fit_ref 1.012
_refine_ls_hydrogen_treatment rigid
_refine_ls_matrix_type full
_refine_ls_number_parameters 667
_refine_ls_number_reflns 10220
_refine_ls_number_restraints 24
_refine_ls_restrained_S_all 1.011
_refine_ls_R_factor_all 0.0675
_refine_ls_R_factor_gt 0.0481
_refine_ls_shift/su_max 0.001
_refine_ls_shift/su_mean 0.000
_refine_ls_structure_factor_coef Fsqd
_refine_ls_weighting_details 'calc w=1/[\s^2^(Fo^2^)+(0.0600P)^2^+8.0000P] where P=(Fo^2^+2Fc^2^)/3'
_refine_ls_weighting_scheme calc
_refine_ls_wR_factor_gt 0.1075
_refine_ls_wR_factor_ref 0.1151
_reflns_number_gt 7406
_reflns_number_total 10220
_reflns_threshold_expression >2sigma(I)
_cod_data_source_file b801040d.txt
_cod_data_source_block jpsi
_cod_depositor_comments
;
The following automatic conversions were performed:
'_symmetry_cell_setting' value 'Monoclinic' changed to 'monoclinic'
according to '/home/saulius/struct/CIF-dictionaries/cif_core.dic'
dictionary named 'cif_core.dic' version 2.4.1 from 2010-06-29.

Automatic conversion script
Id: cif_fix_enum 1527 2010-12-29 10:47:43Z saulius 
;
_cod_original_cell_volume 5801.0(12)
_cod_original_sg_symbol_H-M P2(1)/n
_cod_database_code 7003894

loop_
_symmetry_equiv_pos_as_xyz
'x, y, z'
'-x+1/2, y+1/2, -z+1/2'
'-x, -y, -z'
'x-1/2, -y-1/2, z-1/2'

loop_
_atom_site_label
_atom_site_type_symbol
_atom_site_fract_x
_atom_site_fract_y
_atom_site_fract_z
_atom_site_U_iso_or_equiv
_atom_site_adp_type
_atom_site_occupancy
_atom_site_symmetry_multiplicity
_atom_site_calc_flag
_atom_site_refinement_flags
_atom_site_disorder_assembly
_atom_site_disorder_group
Hg1 Hg 0.853948(19) 0.141643(16) 0.209904(13) 0.03021(10) Uani 1 1 d . . .
Hg2 Hg 1.146386(19) 0.077839(16) 0.272686(13) 0.02995(10) Uani 1 1 d . . .
Cl1 Cl 0.92872(12) 0.03110(10) 0.19916(8) 0.0344(4) Uani 1 1 d . . .
Cl2 Cl 1.06760(13) 0.18746(10) 0.26584(9) 0.0362(5) Uani 1 1 d . . .
B1 B 0.6490(6) 0.1489(5) 0.1281(3) 0.0276(19) Uani 1 1 d . . .
B2 B 1.3443(6) 0.0774(5) 0.3702(3) 0.0258(18) Uani 1 1 d . . .
C1 C 0.7951(5) 0.2397(4) 0.2270(3) 0.0284(17) Uani 1 1 d . . .
C2 C 0.8544(5) 0.2843(4) 0.2642(3) 0.0360(19) Uani 1 1 d . . .
H2A H 0.9170 0.2692 0.2781 0.043 Uiso 1 1 calc R . .
C3 C 0.8236(5) 0.3517(4) 0.2819(4) 0.040(2) Uani 1 1 d . . .
H3A H 0.8654 0.3811 0.3066 0.047 Uiso 1 1 calc R . .
C4 C 0.7323(5) 0.3731(4) 0.2623(3) 0.0347(18) Uani 1 1 d . . .
H4A H 0.7115 0.4176 0.2740 0.042 Uiso 1 1 calc R . .
C5 C 0.5715(5) 0.3542(4) 0.2054(3) 0.0306(17) Uani 1 1 d . . .
H5A H 0.5524 0.3992 0.2171 0.037 Uiso 1 1 calc R . .
C6 C 0.5082(5) 0.3128(4) 0.1706(3) 0.0293(17) Uani 1 1 d . . .
H6A H 0.4451 0.3287 0.1592 0.035 Uiso 1 1 calc R . .
C7 C 0.5380(5) 0.2444(4) 0.1511(3) 0.0308(18) Uani 1 1 d . . .
H7A H 0.4925 0.2156 0.1284 0.037 Uiso 1 1 calc R . .
C8 C 0.6321(5) 0.2192(4) 0.1647(3) 0.0246(16) Uani 1 1 d . . .
C9 C 0.6990(5) 0.2621(4) 0.2055(3) 0.0282(17) Uani 1 1 d . . .
C10 C 0.6680(5) 0.3297(4) 0.2247(3) 0.0299(17) Uani 1 1 d . . .
C11 C 0.7314(5) 0.1379(4) 0.0878(3) 0.0247(16) Uani 1 1 d . . .
C12 C 0.7766(5) 0.1955(4) 0.0601(3) 0.0268(16) Uani 1 1 d . . .
C13 C 0.8391(5) 0.1828(4) 0.0175(3) 0.0347(19) Uani 1 1 d . . .
H13A H 0.8651 0.2215 -0.0009 0.042 Uiso 1 1 calc R . .
C14 C 0.8636(5) 0.1141(4) 0.0016(3) 0.0346(18) Uani 1 1 d . . .
C15 C 0.8231(5) 0.0576(4) 0.0289(3) 0.0347(18) Uani 1 1 d . . .
H15A H 0.8393 0.0114 0.0185 0.042 Uiso 1 1 calc R . .
C16 C 0.7590(5) 0.0663(4) 0.0711(3) 0.0292(17) Uani 1 1 d . . .
C17 C 0.7585(5) 0.2732(4) 0.0718(3) 0.0348(18) Uani 1 1 d . . .
H17A H 0.7963 0.3022 0.0482 0.052 Uiso 1 1 calc R . .
H17B H 0.7768 0.2835 0.1136 0.052 Uiso 1 1 calc R . .
H17C H 0.6910 0.2837 0.0609 0.052 Uiso 1 1 calc R . .
C18 C 0.9311(6) 0.1014(5) -0.0450(4) 0.051(2) Uani 1 1 d . . .
H18A H 0.9525 0.1465 -0.0589 0.077 Uiso 1 1 calc R . .
H18B H 0.8975 0.0753 -0.0782 0.077 Uiso 1 1 calc R . .
H18C H 0.9862 0.0743 -0.0275 0.077 Uiso 1 1 calc R . .
C19 C 0.7232(5) -0.0009(4) 0.0973(3) 0.0326(18) Uani 1 1 d . . .
H19A H 0.7508 -0.0416 0.0798 0.049 Uiso 1 1 calc R . .
H19B H 0.6539 -0.0030 0.0889 0.049 Uiso 1 1 calc R . .
H19C H 0.7420 -0.0011 0.1399 0.049 Uiso 1 1 calc R . .
C21 C 0.5643(5) 0.0902(4) 0.1290(3) 0.0256(10) Uani 1 1 d U . .
C22 C 0.5022(5) 0.0791(4) 0.0730(3) 0.0260(10) Uani 1 1 d U . .
C23 C 0.4337(5) 0.0240(4) 0.0718(3) 0.0329(18) Uani 1 1 d . . .
H23A H 0.3929 0.0156 0.0363 0.040 Uiso 1 1 calc R . .
C24 C 0.4246(5) -0.0180(4) 0.1209(3) 0.0341(18) Uani 1 1 d . . .
C25 C 0.4839(5) -0.0033(4) 0.1740(3) 0.0298(17) Uani 1 1 d . . .
H25A H 0.4782 -0.0306 0.2080 0.036 Uiso 1 1 calc R . .
C26 C 0.5535(5) 0.0533(4) 0.1774(3) 0.0260(10) Uani 1 1 d U . .
C27 C 0.5034(6) 0.1254(4) 0.0176(3) 0.038(2) Uani 1 1 d . . .
H27A H 0.4561 0.1080 -0.0140 0.057 Uiso 1 1 calc R . .
H27B H 0.5665 0.1235 0.0048 0.057 Uiso 1 1 calc R . .
H27C H 0.4883 0.1739 0.0269 0.057 Uiso 1 1 calc R . .
C28 C 0.3542(6) -0.0801(5) 0.1182(4) 0.051(2) Uani 1 1 d . . .
H28A H 0.3186 -0.0830 0.0787 0.076 Uiso 1 1 calc R . .
H28B H 0.3100 -0.0729 0.1471 0.076 Uiso 1 1 calc R . .
H28C H 0.3894 -0.1238 0.1271 0.076 Uiso 1 1 calc R . .
C29 C 0.6160(5) 0.0632(4) 0.2358(3) 0.037(2) Uani 1 1 d . . .
H29A H 0.6595 0.1024 0.2327 0.056 Uiso 1 1 calc R . .
H29B H 0.6526 0.0204 0.2457 0.056 Uiso 1 1 calc R . .
H29C H 0.5761 0.0731 0.2666 0.056 Uiso 1 1 calc R . .
C31 C 1.2076(5) -0.0224(4) 0.2714(3) 0.0230(15) Uani 1 1 d . . .
C32 C 1.1495(5) -0.0728(4) 0.2389(3) 0.0332(18) Uani 1 1 d . . .
H32A H 1.0882 -0.0594 0.2209 0.040 Uiso 1 1 calc R . .
C33 C 1.1798(5) -0.1424(4) 0.2322(3) 0.0335(18) Uani 1 1 d . . .
H33A H 1.1386 -0.1758 0.2115 0.040 Uiso 1 1 calc R . .
C34 C 1.2710(5) -0.1612(4) 0.2563(3) 0.0316(18) Uani 1 1 d . . .
H34A H 1.2920 -0.2078 0.2516 0.038 Uiso 1 1 calc R . .
C35 C 1.4310(5) -0.1330(4) 0.3090(3) 0.0322(18) Uani 1 1 d . . .
H35A H 1.4512 -0.1793 0.3018 0.039 Uiso 1 1 calc R . .
C36 C 1.4948(5) -0.0856(4) 0.3393(3) 0.0319(18) Uani 1 1 d . . .
H36A H 1.5591 -0.0983 0.3509 0.038 Uiso 1 1 calc R . .
C37 C 1.4607(5) -0.0169(4) 0.3525(3) 0.0298(17) Uani 1 1 d . . .
H37A H 1.5047 0.0144 0.3735 0.036 Uiso 1 1 calc R . .
C38 C 1.3664(5) 0.0072(4) 0.3365(3) 0.0246(16) Uani 1 1 d . . .
C39 C 1.3013(5) -0.0409(4) 0.2996(3) 0.0264(16) Uani 1 1 d . . .
C40 C 1.3342(5) -0.1118(4) 0.2884(3) 0.0277(16) Uani 1 1 d . . .
C41 C 1.2492(5) 0.0910(4) 0.3999(3) 0.0279(17) Uani 1 1 d . . .
C42 C 1.2113(5) 0.1616(4) 0.4042(3) 0.0275(17) Uani 1 1 d . . .
C43 C 1.1324(5) 0.1745(5) 0.4344(3) 0.0355(19) Uani 1 1 d . . .
H43A H 1.1076 0.2207 0.4347 0.043 Uiso 1 1 calc R . .
C44 C 1.0892(5) 0.1207(5) 0.4645(3) 0.0357(19) Uani 1 1 d . . .
C45 C 1.1270(5) 0.0522(5) 0.4625(3) 0.0355(19) Uani 1 1 d . . .
H45A H 1.0992 0.0156 0.4826 0.043 Uiso 1 1 calc R . .
C46 C 1.2055(5) 0.0358(4) 0.4316(3) 0.0312(18) Uani 1 1 d . . .
C47 C 1.2530(5) 0.2264(4) 0.3749(3) 0.0318(18) Uani 1 1 d . . .
H47A H 1.2175 0.2685 0.3831 0.048 Uiso 1 1 calc R . .
H47B H 1.2479 0.2191 0.3323 0.048 Uiso 1 1 calc R . .
H47C H 1.3199 0.2322 0.3909 0.048 Uiso 1 1 calc R . .
C48 C 1.0073(6) 0.1368(5) 0.4989(4) 0.044(2) Uani 1 1 d . . .
H48A H 0.9869 0.0936 0.5167 0.066 Uiso 1 1 calc R . .
H48B H 0.9542 0.1563 0.4723 0.066 Uiso 1 1 calc R . .
H48C H 1.0279 0.1708 0.5299 0.066 Uiso 1 1 calc R . .
C49 C 1.2397(6) -0.0411(4) 0.4340(4) 0.041(2) Uani 1 1 d . . .
H49A H 1.2009 -0.0687 0.4580 0.061 Uiso 1 1 calc R . .
H49B H 1.3063 -0.0431 0.4515 0.061 Uiso 1 1 calc R . .
H49C H 1.2335 -0.0604 0.3941 0.061 Uiso 1 1 calc R . .
C51 C 1.4289(5) 0.1352(4) 0.3784(3) 0.0291(10) Uani 1 1 d U . .
C52 C 1.4749(5) 0.1522(4) 0.4360(3) 0.0297(11) Uani 1 1 d U . .
C53 C 1.5457(5) 0.2049(4) 0.4422(3) 0.038(2) Uani 1 1 d . . .
H53A H 1.5771 0.2153 0.4803 0.046 Uiso 1 1 calc R . .
C54 C 1.5714(5) 0.2428(4) 0.3934(4) 0.040(2) Uani 1 1 d . . .
C55 C 1.5261(5) 0.2246(4) 0.3371(4) 0.039(2) Uani 1 1 d . . .
H55A H 1.5418 0.2487 0.3035 0.046 Uiso 1 1 calc R . .
C56 C 1.4544(5) 0.1684(4) 0.3301(3) 0.0292(11) Uani 1 1 d U . .
C57 C 1.4538(6) 0.1108(4) 0.4908(3) 0.0370(19) Uani 1 1 d . . .
H57A H 1.4033 0.0767 0.4792 0.056 Uiso 1 1 calc R . .
H57B H 1.4335 0.1433 0.5198 0.056 Uiso 1 1 calc R . .
H57C H 1.5113 0.0862 0.5080 0.056 Uiso 1 1 calc R . .
C58 C 1.6457(6) 0.3029(5) 0.4027(4) 0.056(3) Uani 1 1 d . . .
H58A H 1.6686 0.3074 0.4447 0.083 Uiso 1 1 calc R . .
H58B H 1.6161 0.3470 0.3881 0.083 Uiso 1 1 calc R . .
H58C H 1.6991 0.2922 0.3812 0.083 Uiso 1 1 calc R . .
C59 C 1.4068(6) 0.1567(4) 0.2661(3) 0.0367(19) Uani 1 1 d . . .
H59A H 1.3598 0.1191 0.2654 0.055 Uiso 1 1 calc R . .
H59B H 1.4552 0.1437 0.2413 0.055 Uiso 1 1 calc R . .
H59C H 1.3753 0.2000 0.2511 0.055 Uiso 1 1 calc R . .
C61 C 0.8255(6) -0.0187(5) 0.3842(3) 0.046(2) Uani 1 1 d . . .
H61A H 0.8386 -0.0673 0.3887 0.055 Uiso 1 1 calc R . .
C62 C 0.7375(6) 0.0079(5) 0.3966(3) 0.045(2) Uani 1 1 d . . .
H62A H 0.6926 -0.0223 0.4108 0.054 Uiso 1 1 calc R . .
C63 C 0.7165(7) 0.0797(6) 0.3876(4) 0.062(3) Uani 1 1 d . . .
H63A H 0.6563 0.0978 0.3937 0.075 Uiso 1 1 calc R . .
C64 C 0.7868(7) 0.1244(5) 0.3694(4) 0.052(2) Uani 1 1 d . . .
H64A H 0.7746 0.1731 0.3648 0.062 Uiso 1 1 calc R . .
C65 C 0.8747(7) 0.0969(6) 0.3579(4) 0.053(3) Uani 1 1 d . . .
H65A H 0.9213 0.1269 0.3451 0.063 Uiso 1 1 calc R . .
C66 C 0.8927(6) 0.0255(5) 0.3656(4) 0.048(2) Uani 1 1 d . . .
H66A H 0.9519 0.0070 0.3579 0.058 Uiso 1 1 calc R . .
C71 C 1.2373(11) -0.3643(9) 0.3728(5) 0.104(5) Uani 1 1 d . . .
H71A H 1.1764 -0.3838 0.3610 0.125 Uiso 1 1 calc R . .
C72 C 1.2470(7) -0.2921(8) 0.3818(5) 0.078(4) Uani 1 1 d . . .
H72A H 1.1920 -0.2633 0.3779 0.093 Uiso 1 1 calc R . .
C73 C 1.3357(7) -0.2617(6) 0.3963(4) 0.055(3) Uani 1 1 d . . .
H73A H 1.3421 -0.2125 0.4009 0.066 Uiso 1 1 calc R . .
C74 C 1.4140(7) -0.3044(7) 0.4038(4) 0.062(3) Uani 1 1 d . . .
H74A H 1.4747 -0.2841 0.4150 0.075 Uiso 1 1 calc R . .
C75 C 1.4072(9) -0.3771(7) 0.3953(4) 0.078(4) Uani 1 1 d . . .
H75A H 1.4625 -0.4055 0.3991 0.094 Uiso 1 1 calc R . .
C76 C 1.3159(12) -0.4075(7) 0.3809(5) 0.094(5) Uani 1 1 d . . .
H76A H 1.3090 -0.4568 0.3769 0.113 Uiso 1 1 calc R . .

loop_
_atom_site_aniso_label
_atom_site_aniso_U_11
_atom_site_aniso_U_22
_atom_site_aniso_U_33
_atom_site_aniso_U_23
_atom_site_aniso_U_13
_atom_site_aniso_U_12
Hg1 0.02579(16) 0.02546(18) 0.03826(17) -0.00008(13) -0.00008(12) 0.00084(12)
Hg2 0.02601(16) 0.02478(18) 0.03835(18) 0.00097(13) 0.00146(12) 0.00120(12)
Cl1 0.0265(9) 0.0265(11) 0.0486(11) 0.0020(9) -0.0018(8) 0.0005(7)
Cl2 0.0268(10) 0.0263(11) 0.0536(12) 0.0025(9) -0.0019(8) -0.0002(8)
B1 0.021(4) 0.036(6) 0.024(4) 0.009(4) -0.003(3) -0.003(4)
B2 0.026(4) 0.025(5) 0.025(4) 0.004(4) 0.000(3) 0.004(3)
C1 0.025(4) 0.028(4) 0.034(4) 0.000(3) 0.009(3) -0.001(3)
C2 0.030(4) 0.034(5) 0.043(5) -0.006(4) 0.001(3) 0.002(3)
C3 0.027(4) 0.042(6) 0.048(5) -0.015(4) 0.003(4) -0.011(4)
C4 0.036(4) 0.025(5) 0.043(4) -0.010(4) 0.007(4) 0.002(3)
C5 0.033(4) 0.023(4) 0.038(4) 0.006(3) 0.010(3) 0.003(3)
C6 0.024(4) 0.030(5) 0.034(4) 0.003(3) 0.005(3) 0.005(3)
C7 0.027(4) 0.039(5) 0.028(4) 0.011(3) 0.009(3) -0.007(3)
C8 0.020(3) 0.024(4) 0.032(4) 0.006(3) 0.011(3) -0.002(3)
C9 0.036(4) 0.027(4) 0.023(4) 0.001(3) 0.008(3) -0.002(3)
C10 0.027(4) 0.030(5) 0.032(4) 0.001(3) 0.002(3) -0.002(3)
C11 0.023(4) 0.027(4) 0.024(3) 0.002(3) 0.003(3) 0.001(3)
C12 0.023(4) 0.032(5) 0.025(4) 0.004(3) 0.000(3) -0.001(3)
C13 0.030(4) 0.043(6) 0.031(4) 0.007(4) 0.002(3) -0.007(4)
C14 0.033(4) 0.038(5) 0.033(4) -0.006(4) 0.002(3) -0.002(4)
C15 0.034(4) 0.033(5) 0.037(4) -0.005(4) 0.004(3) 0.002(3)
C16 0.027(4) 0.038(5) 0.023(4) -0.001(3) 0.000(3) 0.000(3)
C17 0.037(4) 0.034(5) 0.032(4) 0.003(3) 0.001(3) -0.005(4)
C18 0.047(5) 0.058(7) 0.053(5) -0.014(5) 0.018(4) -0.005(5)
C19 0.037(4) 0.028(5) 0.034(4) -0.007(3) 0.008(3) 0.007(3)
C21 0.016(2) 0.026(3) 0.035(2) -0.0098(19) 0.0033(18) 0.0023(17)
C22 0.017(2) 0.027(3) 0.034(2) -0.009(2) 0.0034(18) 0.0022(18)
C23 0.036(4) 0.033(5) 0.030(4) -0.001(3) 0.003(3) -0.003(3)
C24 0.033(4) 0.033(5) 0.036(4) -0.007(4) 0.003(3) 0.000(3)
C25 0.030(4) 0.030(5) 0.029(4) 0.006(3) 0.003(3) -0.002(3)
C26 0.016(2) 0.027(3) 0.035(2) -0.009(2) 0.0031(18) 0.0027(18)
C27 0.043(5) 0.046(6) 0.027(4) 0.001(4) 0.005(3) -0.008(4)
C28 0.052(5) 0.045(6) 0.054(5) 0.003(4) 0.002(4) -0.020(4)
C29 0.038(4) 0.051(6) 0.018(4) 0.000(3) -0.015(3) -0.018(4)
C31 0.021(4) 0.019(4) 0.031(4) 0.003(3) 0.009(3) 0.001(3)
C32 0.029(4) 0.034(5) 0.037(4) -0.010(4) 0.008(3) 0.002(3)
C33 0.032(4) 0.030(5) 0.038(4) -0.004(4) 0.004(3) -0.009(3)
C34 0.029(4) 0.025(5) 0.043(4) -0.005(3) 0.009(3) 0.003(3)
C35 0.035(4) 0.028(5) 0.034(4) 0.000(3) 0.007(3) 0.009(3)
C36 0.031(4) 0.028(5) 0.036(4) -0.001(3) 0.003(3) 0.004(3)
C37 0.027(4) 0.032(5) 0.033(4) -0.015(3) 0.014(3) -0.001(3)
C38 0.020(4) 0.031(4) 0.025(4) 0.002(3) 0.008(3) 0.000(3)
C39 0.022(4) 0.028(5) 0.030(4) 0.002(3) 0.006(3) -0.003(3)
C40 0.027(4) 0.028(4) 0.029(4) -0.002(3) 0.008(3) 0.000(3)
C41 0.029(4) 0.029(5) 0.027(4) 0.005(3) 0.008(3) -0.005(3)
C42 0.030(4) 0.030(5) 0.022(4) 0.001(3) 0.002(3) -0.004(3)
C43 0.035(4) 0.039(5) 0.032(4) -0.001(4) 0.001(3) 0.005(4)
C44 0.035(4) 0.045(6) 0.027(4) -0.006(4) 0.002(3) -0.002(4)
C45 0.035(4) 0.039(5) 0.033(4) -0.001(4) 0.009(3) -0.011(4)
C46 0.035(4) 0.029(5) 0.030(4) -0.002(3) 0.007(3) -0.005(3)
C47 0.033(4) 0.026(5) 0.036(4) -0.004(3) 0.003(3) -0.001(3)
C48 0.044(5) 0.050(6) 0.040(5) 0.003(4) 0.014(4) 0.000(4)
C49 0.055(5) 0.031(5) 0.041(5) 0.007(4) 0.023(4) 0.001(4)
C51 0.021(2) 0.037(3) 0.029(2) -0.007(2) 0.0031(18) 0.0112(19)
C52 0.022(2) 0.037(3) 0.030(2) -0.007(2) 0.0030(18) 0.010(2)
C53 0.036(4) 0.041(5) 0.038(4) -0.014(4) 0.004(4) -0.002(4)
C54 0.028(4) 0.036(5) 0.057(5) -0.012(4) 0.013(4) -0.007(4)
C55 0.035(4) 0.029(5) 0.057(5) 0.005(4) 0.024(4) 0.004(4)
C56 0.021(2) 0.038(3) 0.029(2) -0.008(2) 0.0036(19) 0.012(2)
C57 0.045(5) 0.040(5) 0.025(4) -0.003(4) -0.001(3) 0.000(4)
C58 0.046(5) 0.046(6) 0.077(7) -0.012(5) 0.016(5) -0.012(4)
C59 0.042(5) 0.039(5) 0.029(4) 0.005(4) 0.008(3) 0.003(4)
C61 0.047(5) 0.049(6) 0.041(5) -0.006(4) 0.000(4) 0.016(4)
C62 0.047(5) 0.051(6) 0.036(4) -0.002(4) 0.003(4) -0.002(4)
C63 0.046(6) 0.080(9) 0.056(6) -0.009(6) -0.012(5) 0.000(6)
C64 0.049(6) 0.058(7) 0.045(5) -0.010(5) -0.004(4) 0.004(5)
C65 0.050(6) 0.071(8) 0.036(5) -0.005(5) 0.002(4) -0.016(5)
C66 0.041(5) 0.054(7) 0.053(5) -0.013(5) 0.018(4) 0.003(4)
C71 0.117(12) 0.114(13) 0.072(8) 0.049(9) -0.028(8) -0.053(10)
C72 0.036(6) 0.117(12) 0.078(7) 0.045(8) 0.000(5) -0.004(6)
C73 0.058(6) 0.059(7) 0.049(5) 0.011(5) 0.003(5) -0.001(5)
C74 0.048(6) 0.100(10) 0.040(5) 0.001(6) 0.013(4) -0.014(6)
C75 0.090(9) 0.097(11) 0.047(6) -0.010(6) 0.006(6) 0.036(8)
C76 0.153(14) 0.067(10) 0.053(7) 0.005(6) -0.018(8) -0.026(9)

loop_
_atom_type_symbol
_atom_type_description
_atom_type_scat_dispersion_real
_atom_type_scat_dispersion_imag
_atom_type_scat_source
C C 0.0033 0.0016 'International Tables Vol C Tables 4.2.6.8 and 6.1.1.4'
H H 0.0000 0.0000 'International Tables Vol C Tables 4.2.6.8 and 6.1.1.4'
B B 0.0013 0.0007 'International Tables Vol C Tables 4.2.6.8 and 6.1.1.4'
Cl Cl 0.1484 0.1585 'International Tables Vol C Tables 4.2.6.8 and 6.1.1.4'
Hg Hg -2.3894 9.2266 'International Tables Vol C Tables 4.2.6.8 and 6.1.1.4'

loop_
_geom_angle_atom_site_label_1
_geom_angle_atom_site_label_2
_geom_angle_atom_site_label_3
_geom_angle
_geom_angle_site_symmetry_1
_geom_angle_site_symmetry_3
_geom_angle_publ_flag
C1 Hg1 Cl1 174.8(2) . . ?
C1 Hg1 C11 89.9(2) . . ?
Cl1 Hg1 C11 95.24(14) . . ?
C1 Hg1 B1 73.9(3) . . ?
Cl1 Hg1 B1 110.78(17) . . ?
C11 Hg1 B1 28.98(19) . . ?
C1 Hg1 Cl2 93.44(19) . . ?
Cl1 Hg1 Cl2 82.74(6) . . ?
C11 Hg1 Cl2 138.35(13) . . ?
B1 Hg1 Cl2 158.97(16) . . ?
C31 Hg2 Cl2 174.46(19) . . ?
C31 Hg2 C41 86.6(2) . . ?
Cl2 Hg2 C41 98.75(15) . . ?
C31 Hg2 B2 72.2(2) . . ?
Cl2 Hg2 B2 113.23(15) . . ?
C41 Hg2 B2 28.54(19) . . ?
C31 Hg2 Cl1 95.99(18) . . ?
Cl2 Hg2 Cl1 79.02(5) . . ?
C41 Hg2 Cl1 140.00(13) . . ?
B2 Hg2 Cl1 161.26(15) . . ?
Hg1 Cl1 Hg2 95.96(6) . . ?
Hg2 Cl2 Hg1 101.37(6) . . ?
C11 B1 C8 125.5(6) . . ?
C11 B1 C21 120.5(7) . . ?
C8 B1 C21 113.6(6) . . ?
C11 B1 Hg1 70.2(3) . . ?
C8 B1 Hg1 85.4(4) . . ?
C21 B1 Hg1 124.4(5) . . ?
C38 B2 C41 124.6(7) . . ?
C38 B2 C51 115.9(6) . . ?
C41 B2 C51 119.3(6) . . ?
C38 B2 Hg2 83.1(4) . . ?
C41 B2 Hg2 66.8(4) . . ?
C51 B2 Hg2 128.2(5) . . ?
C2 C1 C9 119.4(7) . . ?
C2 C1 Hg1 115.4(5) . . ?
C9 C1 Hg1 125.1(5) . . ?
C1 C2 C3 122.2(7) . . ?
C1 C2 H2A 118.9 . . ?
C3 C2 H2A 118.9 . . ?
C4 C3 C2 118.9(7) . . ?
C4 C3 H3A 120.5 . . ?
C2 C3 H3A 120.5 . . ?
C3 C4 C10 121.5(7) . . ?
C3 C4 H4A 119.2 . . ?
C10 C4 H4A 119.2 . . ?
C6 C5 C10 120.7(7) . . ?
C6 C5 H5A 119.7 . . ?
C10 C5 H5A 119.7 . . ?
C5 C6 C7 119.9(7) . . ?
C5 C6 H6A 120.1 . . ?
C7 C6 H6A 120.1 . . ?
C8 C7 C6 122.6(7) . . ?
C8 C7 H7A 118.7 . . ?
C6 C7 H7A 118.7 . . ?
C7 C8 C9 117.3(7) . . ?
C7 C8 B1 111.5(6) . . ?
C9 C8 B1 131.0(6) . . ?
C10 C9 C1 117.8(6) . . ?
C10 C9 C8 119.1(6) . . ?
C1 C9 C8 123.1(7) . . ?
C4 C10 C9 120.1(7) . . ?
C4 C10 C5 119.8(7) . . ?
C9 C10 C5 120.2(7) . . ?
C12 C11 C16 115.9(6) . . ?
C12 C11 B1 123.3(7) . . ?
C16 C11 B1 120.6(6) . . ?
C12 C11 Hg1 98.5(4) . . ?
C16 C11 Hg1 96.8(4) . . ?
B1 C11 Hg1 80.9(4) . . ?
C13 C12 C11 121.2(7) . . ?
C13 C12 C17 114.6(7) . . ?
C11 C12 C17 124.1(6) . . ?
C14 C13 C12 121.9(7) . . ?
C14 C13 H13A 119.0 . . ?
C12 C13 H13A 119.0 . . ?
C15 C14 C13 117.9(7) . . ?
C15 C14 C18 120.9(8) . . ?
C13 C14 C18 121.2(7) . . ?
C14 C15 C16 123.2(8) . . ?
C14 C15 H15A 118.4 . . ?
C16 C15 H15A 118.4 . . ?
C15 C16 C11 119.8(7) . . ?
C15 C16 C19 116.4(7) . . ?
C11 C16 C19 123.9(6) . . ?
C12 C17 H17A 109.5 . . ?
C12 C17 H17B 109.5 . . ?
H17A C17 H17B 109.5 . . ?
C12 C17 H17C 109.5 . . ?
H17A C17 H17C 109.5 . . ?
H17B C17 H17C 109.5 . . ?
C14 C18 H18A 109.5 . . ?
C14 C18 H18B 109.5 . . ?
H18A C18 H18B 109.5 . . ?
C14 C18 H18C 109.5 . . ?
H18A C18 H18C 109.5 . . ?
H18B C18 H18C 109.5 . . ?
C16 C19 H19A 109.5 . . ?
C16 C19 H19B 109.5 . . ?
H19A C19 H19B 109.5 . . ?
C16 C19 H19C 109.5 . . ?
H19A C19 H19C 109.5 . . ?
H19B C19 H19C 109.5 . . ?
C26 C21 C22 121.7(6) . . ?
C26 C21 B1 122.0(6) . . ?
C22 C21 B1 116.3(6) . . ?
C23 C22 C21 116.8(7) . . ?
C23 C22 C27 118.8(6) . . ?
C21 C22 C27 124.2(6) . . ?
C24 C23 C22 122.6(7) . . ?
C24 C23 H23A 118.7 . . ?
C22 C23 H23A 118.7 . . ?
C23 C24 C25 118.1(7) . . ?
C23 C24 C28 122.3(7) . . ?
C25 C24 C28 119.7(7) . . ?
C24 C25 C26 121.1(7) . . ?
C24 C25 H25A 119.5 . . ?
C26 C25 H25A 119.5 . . ?
C21 C26 C25 119.6(6) . . ?
C21 C26 C29 123.2(7) . . ?
C25 C26 C29 117.0(7) . . ?
C22 C27 H27A 109.5 . . ?
C22 C27 H27B 109.5 . . ?
H27A C27 H27B 109.5 . . ?
C22 C27 H27C 109.5 . . ?
H27A C27 H27C 109.5 . . ?
H27B C27 H27C 109.5 . . ?
C24 C28 H28A 109.5 . . ?
C24 C28 H28B 109.5 . . ?
H28A C28 H28B 109.5 . . ?
C24 C28 H28C 109.5 . . ?
H28A C28 H28C 109.5 . . ?
H28B C28 H28C 109.5 . . ?
C26 C29 H29A 109.5 . . ?
C26 C29 H29B 109.5 . . ?
H29A C29 H29B 109.5 . . ?
C26 C29 H29C 109.5 . . ?
H29A C29 H29C 109.5 . . ?
H29B C29 H29C 109.5 . . ?
C32 C31 C39 120.5(7) . . ?
C32 C31 Hg2 114.4(5) . . ?
C39 C31 Hg2 125.1(5) . . ?
C33 C32 C31 122.2(7) . . ?
C33 C32 H32A 118.9 . . ?
C31 C32 H32A 118.9 . . ?
C34 C33 C32 118.8(7) . . ?
C34 C33 H33A 120.6 . . ?
C32 C33 H33A 120.6 . . ?
C33 C34 C40 121.6(7) . . ?
C33 C34 H34A 119.2 . . ?
C40 C34 H34A 119.2 . . ?
C36 C35 C40 120.3(7) . . ?
C36 C35 H35A 119.8 . . ?
C40 C35 H35A 119.8 . . ?
C35 C36 C37 118.6(7) . . ?
C35 C36 H36A 120.7 . . ?
C37 C36 H36A 120.7 . . ?
C38 C37 C36 124.9(7) . . ?
C38 C37 H37A 117.6 . . ?
C36 C37 H37A 117.6 . . ?
C37 C38 C39 116.3(6) . . ?
C37 C38 B2 112.7(6) . . ?
C39 C38 B2 130.3(6) . . ?
C31 C39 C40 116.3(6) . . ?
C31 C39 C38 124.8(7) . . ?
C40 C39 C38 118.8(6) . . ?
C34 C40 C35 119.1(7) . . ?
C34 C40 C39 120.2(6) . . ?
C35 C40 C39 120.7(6) . . ?
C42 C41 C46 116.6(6) . . ?
C42 C41 B2 121.0(6) . . ?
C46 C41 B2 121.8(7) . . ?
C42 C41 Hg2 90.3(4) . . ?
C46 C41 Hg2 103.4(4) . . ?
B2 C41 Hg2 84.7(4) . . ?
C43 C42 C41 121.2(7) . . ?
C43 C42 C47 116.2(7) . . ?
C41 C42 C47 122.6(6) . . ?
C42 C43 C44 122.1(8) . . ?
C42 C43 H43A 119.0 . . ?
C44 C43 H43A 119.0 . . ?
C45 C44 C43 117.6(7) . . ?
C45 C44 C48 121.5(7) . . ?
C43 C44 C48 120.9(8) . . ?
C44 C45 C46 122.7(7) . . ?
C44 C45 H45A 118.7 . . ?
C46 C45 H45A 118.7 . . ?
C45 C46 C41 119.8(7) . . ?
C45 C46 C49 116.7(7) . . ?
C41 C46 C49 123.4(7) . . ?
C42 C47 H47A 109.5 . . ?
C42 C47 H47B 109.5 . . ?
H47A C47 H47B 109.5 . . ?
C42 C47 H47C 109.5 . . ?
H47A C47 H47C 109.5 . . ?
H47B C47 H47C 109.5 . . ?
C44 C48 H48A 109.5 . . ?
C44 C48 H48B 109.5 . . ?
H48A C48 H48B 109.5 . . ?
C44 C48 H48C 109.5 . . ?
H48A C48 H48C 109.5 . . ?
H48B C48 H48C 109.5 . . ?
C46 C49 H49A 109.5 . . ?
C46 C49 H49B 109.5 . . ?
H49A C49 H49B 109.5 . . ?
C46 C49 H49C 109.5 . . ?
H49A C49 H49C 109.5 . . ?
H49B C49 H49C 109.5 . . ?
C56 C51 C52 120.4(7) . . ?
C56 C51 B2 119.4(6) . . ?
C52 C51 B2 120.2(7) . . ?
C53 C52 C51 119.1(7) . . ?
C53 C52 C57 119.5(6) . . ?
C51 C52 C57 121.3(7) . . ?
C52 C53 C54 122.4(7) . . ?
C52 C53 H53A 118.8 . . ?
C54 C53 H53A 118.8 . . ?
C55 C54 C53 117.6(7) . . ?
C55 C54 C58 121.9(8) . . ?
C53 C54 C58 120.5(7) . . ?
C54 C55 C56 120.4(7) . . ?
C54 C55 H55A 119.8 . . ?
C56 C55 H55A 119.8 . . ?
C51 C56 C55 120.2(7) . . ?
C51 C56 C59 124.9(7) . . ?
C55 C56 C59 114.7(7) . . ?
C52 C57 H57A 109.5 . . ?
C52 C57 H57B 109.5 . . ?
H57A C57 H57B 109.5 . . ?
C52 C57 H57C 109.5 . . ?
H57A C57 H57C 109.5 . . ?
H57B C57 H57C 109.5 . . ?
C54 C58 H58A 109.5 . . ?
C54 C58 H58B 109.5 . . ?
H58A C58 H58B 109.5 . . ?
C54 C58 H58C 109.5 . . ?
H58A C58 H58C 109.5 . . ?
H58B C58 H58C 109.5 . . ?
C56 C59 H59A 109.5 . . ?
C56 C59 H59B 109.5 . . ?
H59A C59 H59B 109.5 . . ?
C56 C59 H59C 109.5 . . ?
H59A C59 H59C 109.5 . . ?
H59B C59 H59C 109.5 . . ?
C66 C61 C62 120.5(9) . . ?
C66 C61 H61A 119.8 . . ?
C62 C61 H61A 119.8 . . ?
C63 C62 C61 119.8(9) . . ?
C63 C62 H62A 120.1 . . ?
C61 C62 H62A 120.1 . . ?
C62 C63 C64 118.9(10) . . ?
C62 C63 H63A 120.5 . . ?
C64 C63 H63A 120.5 . . ?
C65 C64 C63 120.5(10) . . ?
C65 C64 H64A 119.8 . . ?
C63 C64 H64A 119.8 . . ?
C66 C65 C64 119.5(9) . . ?
C66 C65 H65A 120.2 . . ?
C64 C65 H65A 120.2 . . ?
C61 C66 C65 120.8(9) . . ?
C61 C66 H66A 119.6 . . ?
C65 C66 H66A 119.6 . . ?
C76 C71 C72 120.4(13) . . ?
C76 C71 H71A 119.8 . . ?
C72 C71 H71A 119.8 . . ?
C73 C72 C71 121.0(12) . . ?
C73 C72 H72A 119.5 . . ?
C71 C72 H72A 119.5 . . ?
C74 C73 C72 118.7(11) . . ?
C74 C73 H73A 120.7 . . ?
C72 C73 H73A 120.7 . . ?
C73 C74 C75 121.9(10) . . ?
C73 C74 H74A 119.0 . . ?
C75 C74 H74A 119.0 . . ?
C74 C75 C76 118.7(11) . . ?
C74 C75 H75A 120.6 . . ?
C76 C75 H75A 120.6 . . ?
C71 C76 C75 119.1(13) . . ?
C71 C76 H76A 120.5 . . ?
C75 C76 H76A 120.5 . . ?

loop_
_geom_bond_atom_site_label_1
_geom_bond_atom_site_label_2
_geom_bond_distance
_geom_bond_site_symmetry_2
_geom_bond_publ_flag
Hg1 C1 2.065(7) . ?
Hg1 Cl1 2.3411(19) . ?
Hg1 C11 3.039(6) . ?
Hg1 B1 3.190(7) . ?
Hg1 Cl2 3.1925(18) . ?
Hg2 C31 2.060(7) . ?
Hg2 Cl2 2.3207(19) . ?
Hg2 C41 3.037(7) . ?
Hg2 B2 3.290(7) . ?
Hg2 Cl1 3.3733(17) . ?
B1 C11 1.565(11) . ?
B1 C8 1.583(11) . ?
B1 C21 1.613(10) . ?
B2 C38 1.564(11) . ?
B2 C41 1.579(11) . ?
B2 C51 1.593(11) . ?
C1 C2 1.376(10) . ?
C1 C9 1.425(10) . ?
C2 C3 1.405(11) . ?
C2 H2A 0.9300 . ?
C3 C4 1.351(10) . ?
C3 H3A 0.9300 . ?
C4 C10 1.407(10) . ?
C4 H4A 0.9300 . ?
C5 C6 1.346(10) . ?
C5 C10 1.432(10) . ?
C5 H5A 0.9300 . ?
C6 C7 1.433(10) . ?
C6 H6A 0.9300 . ?
C7 C8 1.388(9) . ?
C7 H7A 0.9300 . ?
C8 C9 1.460(9) . ?
C9 C10 1.422(10) . ?
C11 C12 1.430(10) . ?
C11 C16 1.455(10) . ?
C12 C13 1.397(10) . ?
C12 C17 1.505(10) . ?
C13 C14 1.387(11) . ?
C13 H13A 0.9300 . ?
C14 C15 1.378(11) . ?
C14 C18 1.514(11) . ?
C15 C16 1.394(10) . ?
C15 H15A 0.9300 . ?
C16 C19 1.499(10) . ?
C17 H17A 0.9600 . ?
C17 H17B 0.9600 . ?
C17 H17C 0.9600 . ?
C18 H18A 0.9600 . ?
C18 H18B 0.9600 . ?
C18 H18C 0.9600 . ?
C19 H19A 0.9600 . ?
C19 H19B 0.9600 . ?
C19 H19C 0.9600 . ?
C21 C26 1.315(10) . ?
C21 C22 1.446(9) . ?
C22 C23 1.402(10) . ?
C22 C27 1.518(10) . ?
C23 C24 1.374(10) . ?
C23 H23A 0.9300 . ?
C24 C25 1.389(9) . ?
C24 C28 1.516(10) . ?
C25 C26 1.430(10) . ?
C25 H25A 0.9300 . ?
C26 C29 1.488(8) . ?
C27 H27A 0.9600 . ?
C27 H27B 0.9600 . ?
C27 H27C 0.9600 . ?
C28 H28A 0.9600 . ?
C28 H28B 0.9600 . ?
C28 H28C 0.9600 . ?
C29 H29A 0.9600 . ?
C29 H29B 0.9600 . ?
C29 H29C 0.9600 . ?
C31 C32 1.388(10) . ?
C31 C39 1.418(9) . ?
C32 C33 1.382(10) . ?
C32 H32A 0.9300 . ?
C33 C34 1.360(10) . ?
C33 H33A 0.9300 . ?
C34 C40 1.408(10) . ?
C34 H34A 0.9300 . ?
C35 C36 1.372(10) . ?
C35 C40 1.424(10) . ?
C35 H35A 0.9300 . ?
C36 C37 1.413(10) . ?
C36 H36A 0.9300 . ?
C37 C38 1.392(9) . ?
C37 H37A 0.9300 . ?
C38 C39 1.458(9) . ?
C39 C40 1.435(10) . ?
C41 C42 1.430(10) . ?
C41 C46 1.432(10) . ?
C42 C43 1.385(10) . ?
C42 C47 1.530(10) . ?
C43 C44 1.392(11) . ?
C43 H43A 0.9300 . ?
C44 C45 1.388(11) . ?
C44 C48 1.489(10) . ?
C45 C46 1.403(10) . ?
C45 H45A 0.9300 . ?
C46 C49 1.515(10) . ?
C47 H47A 0.9600 . ?
C47 H47B 0.9600 . ?
C47 H47C 0.9600 . ?
C48 H48A 0.9600 . ?
C48 H48B 0.9600 . ?
C48 H48C 0.9600 . ?
C49 H49A 0.9600 . ?
C49 H49B 0.9600 . ?
C49 H49C 0.9600 . ?
C51 C56 1.337(10) . ?
C51 C52 1.405(9) . ?
C52 C53 1.388(10) . ?
C52 C57 1.515(10) . ?
C53 C54 1.390(11) . ?
C53 H53A 0.9300 . ?
C54 C55 1.382(11) . ?
C54 C58 1.522(11) . ?
C55 C56 1.444(11) . ?
C55 H55A 0.9300 . ?
C56 C59 1.521(9) . ?
C57 H57A 0.9600 . ?
C57 H57B 0.9600 . ?
C57 H57C 0.9600 . ?
C58 H58A 0.9600 . ?
C58 H58B 0.9600 . ?
C58 H58C 0.9600 . ?
C59 H59A 0.9600 . ?
C59 H59B 0.9600 . ?
C59 H59C 0.9600 . ?
C61 C66 1.356(12) . ?
C61 C62 1.384(11) . ?
C61 H61A 0.9300 . ?
C62 C63 1.383(13) . ?
C62 H62A 0.9300 . ?
C63 C64 1.388(13) . ?
C63 H63A 0.9300 . ?
C64 C65 1.382(12) . ?
C64 H64A 0.9300 . ?
C65 C66 1.366(13) . ?
C65 H65A 0.9300 . ?
C66 H66A 0.9300 . ?
C71 C76 1.353(19) . ?
C71 C72 1.370(17) . ?
C71 H71A 0.9300 . ?
C72 C73 1.360(13) . ?
C72 H72A 0.9300 . ?
C73 C74 1.344(13) . ?
C73 H73A 0.9300 . ?
C74 C75 1.376(15) . ?
C74 H74A 0.9300 . ?
C75 C76 1.391(17) . ?
C75 H75A 0.9300 . ?
C76 H76A 0.9300 . ?
